data_4089185
loop_
_publ_author_name
'Xing, Junyang'
'Sun, Hongjian'
'Xue, Benjing'
'Li, Xiaoyan'
'Fuhr, Olaf'
'Fenske, Dieter'

_publ_section_title
;
 Formation of 2-Azaallyl Cobalt(I) Complexes by Csp3--H Bond Activation
;
_journal_issue 5
_journal_name_full Organometallics
_journal_page_first 975
_journal_paper_doi 10.1021/acs.organomet.6b00884
_journal_volume 36
_journal_year 2017
_chemical_formula_sum 'C32 H39 Co N P3'
_chemical_formula_weight 589.48
_space_group_crystal_system triclinic
_space_group_IT_number 2
_space_group_name_Hall '-P 1'
_space_group_name_H-M_alt 'P -1'
_atom_sites_solution_hydrogens geom
_audit_creation_method SHELXL-2013
_cell_angle_alpha 94.46(3)
_cell_angle_beta 93.61(3)
_cell_angle_gamma 105.93(3)
_cell_formula_units_Z 2
_cell_length_a 8.3387(17)
_cell_length_b 11.621(2)
_cell_length_c 15.844(3)
_cell_measurement_reflns_used 20623
_cell_measurement_temperature 180(2)
_cell_measurement_theta_max 65.95
_cell_measurement_theta_min 2.25
_cell_volume 1466.2(5)
_computing_structure_refinement 'SHELXL-2013 (Sheldrick, 2013)'
_diffrn_ambient_temperature 180(2)
_diffrn_measured_fraction_theta_full 0.979
_diffrn_measured_fraction_theta_max 0.858
_diffrn_measurement_device_type 'bruker P4'
_diffrn_radiation_type MoK\a
_diffrn_radiation_wavelength 0.71073
_diffrn_reflns_av_R_equivalents 0.0994
_diffrn_reflns_av_unetI/netI 0.1792
_diffrn_reflns_Laue_measured_fraction_full 0.979
_diffrn_reflns_Laue_measured_fraction_max 0.858
_diffrn_reflns_limit_h_max 8
_diffrn_reflns_limit_h_min -12
_diffrn_reflns_limit_k_max 17
_diffrn_reflns_limit_k_min -17
_diffrn_reflns_limit_l_max 22
_diffrn_reflns_limit_l_min -24
_diffrn_reflns_number 19469
_diffrn_reflns_point_group_measured_fraction_full 0.979
_diffrn_reflns_point_group_measured_fraction_max 0.858
_diffrn_reflns_theta_full 25.242
_diffrn_reflns_theta_max 33.241
_diffrn_reflns_theta_min 2.135
_exptl_absorpt_coefficient_mu 0.771
_exptl_crystal_colour red
_exptl_crystal_density_diffrn 1.335
_exptl_crystal_description block
_exptl_crystal_F_000 620
_refine_diff_density_max 2.449
_refine_diff_density_min -0.708
_refine_diff_density_rms 0.164
_refine_ls_extinction_method none
_refine_ls_goodness_of_fit_ref 0.899
_refine_ls_hydrogen_treatment constr
_refine_ls_matrix_type full
_refine_ls_number_parameters 334
_refine_ls_number_reflns 9658
_refine_ls_number_restraints 0
_refine_ls_restrained_S_all 0.899
_refine_ls_R_factor_all 0.1674
_refine_ls_R_factor_gt 0.0869
_refine_ls_shift/su_max 0.000
_refine_ls_shift/su_mean 0.000
_refine_ls_structure_factor_coef Fsqd
_refine_ls_weighting_details 'w=1/[\s^2^(Fo^2^)+(0.1000P)^2^] where P=(Fo^2^+2Fc^2^)/3'
_refine_ls_weighting_scheme calc
_refine_ls_wR_factor_gt 0.1921
_refine_ls_wR_factor_ref 0.2262
_reflns_Friedel_coverage 0.000
_reflns_number_gt 4432
_reflns_number_total 9658
_reflns_threshold_expression 'I > 2\s(I)'
_cod_data_source_file om6b00884_si_002.cif
_cod_data_source_block sun44p-1
_cod_original_cell_volume 1466.2(6)
_cod_database_code 4089185
_shelx_space_group_comment
;
The symmetry employed for this shelxl refinement is uniquely defined
by the following loop, which should always be used as a source of
symmetry information in preference to the above space-group names.
They are only intended as comments.
;
_shelxl_version_number 2013-4

loop_
_space_group_symop_operation_xyz
'x, y, z'
'-x, -y, -z'

loop_
_atom_site_label
_atom_site_type_symbol
_atom_site_fract_x
_atom_site_fract_y
_atom_site_fract_z
_atom_site_U_iso_or_equiv
_atom_site_adp_type
_atom_site_occupancy
_atom_site_site_symmetry_order
_atom_site_calc_flag
_atom_site_refinement_flags_posn
_atom_site_refinement_flags_adp
N1 N 0.7760(5) 0.9456(4) 0.3536(3) 0.0268(8) Uani 1 1 d . .
Co1 Co 0.95204(8) 0.92147(6) 0.28352(4) 0.02209(16) Uani 1 1 d . .
P1 P 0.81361(15) 0.76116(11) 0.20119(8) 0.0238(3) Uani 1 1 d . .
P2 P 1.18824(16) 0.88929(14) 0.33090(8) 0.0294(3) Uani 1 1 d . .
P3 P 1.04022(16) 1.04914(12) 0.19169(8) 0.0270(3) Uani 1 1 d . .
C1 C 0.9185(6) 0.6467(5) 0.1691(3) 0.0272(10) Uani 1 1 d . .
C2 C 1.0385(7) 0.6690(5) 0.1099(4) 0.0344(11) Uani 1 1 d . .
H2A H 1.0604 0.7422 0.0841 0.041 Uiso 1 1 calc R U
C3 C 1.1256(8) 0.5878(6) 0.0881(4) 0.0395(13) Uani 1 1 d . .
H3A H 1.2059 0.6049 0.0475 0.047 Uiso 1 1 calc R U
C4 C 1.0951(7) 0.4797(5) 0.1263(4) 0.0375(12) Uani 1 1 d . .
H4A H 1.1545 0.4230 0.1119 0.045 Uiso 1 1 calc R U
C5 C 0.9788(8) 0.4571(6) 0.1842(4) 0.0439(14) Uani 1 1 d . .
H5A H 0.9590 0.3844 0.2105 0.053 Uiso 1 1 calc R U
C6 C 0.8897(8) 0.5368(5) 0.2055(4) 0.0383(12) Uani 1 1 d . .
H6A H 0.8078 0.5176 0.2451 0.046 Uiso 1 1 calc R U
C7 C 0.6801(6) 0.7578(5) 0.1027(3) 0.0264(9) Uani 1 1 d . .
C8 C 0.6556(7) 0.6726(5) 0.0330(3) 0.0323(11) Uani 1 1 d . .
H8A H 0.7130 0.6124 0.0335 0.039 Uiso 1 1 calc R U
C9 C 0.5484(7) 0.6740(6) -0.0374(4) 0.0391(13) Uani 1 1 d . .
H9A H 0.5345 0.6160 -0.0850 0.047 Uiso 1 1 calc R U
C10 C 0.4627(7) 0.7591(6) -0.0384(4) 0.0412(13) Uani 1 1 d . .
H10A H 0.3885 0.7594 -0.0864 0.049 Uiso 1 1 calc R U
C11 C 0.4836(7) 0.8439(6) 0.0299(4) 0.0379(13) Uani 1 1 d . .
H11A H 0.4241 0.9028 0.0288 0.045 Uiso 1 1 calc R U
C12 C 0.5921(6) 0.8439(5) 0.1008(3) 0.0299(10) Uani 1 1 d . .
H12A H 0.6060 0.9027 0.1478 0.036 Uiso 1 1 calc R U
C13 C 0.6584(6) 0.6818(4) 0.2692(3) 0.0265(9) Uani 1 1 d . .
C14 C 0.5215(7) 0.5835(5) 0.2446(4) 0.0340(11) Uani 1 1 d . .
H14A H 0.4928 0.5569 0.1860 0.041 Uiso 1 1 calc R U
C15 C 0.4259(7) 0.5238(5) 0.3046(4) 0.0373(12) Uani 1 1 d . .
H15A H 0.3339 0.4551 0.2874 0.045 Uiso 1 1 calc R U
C16 C 0.4655(7) 0.5649(5) 0.3903(4) 0.0363(12) Uani 1 1 d . .
H16A H 0.4027 0.5228 0.4320 0.044 Uiso 1 1 calc R U
C17 C 0.5957(6) 0.6663(5) 0.4146(4) 0.0324(11) Uani 1 1 d . .
H17A H 0.6199 0.6955 0.4730 0.039 Uiso 1 1 calc R U
C18 C 0.6926(6) 0.7270(4) 0.3546(3) 0.0252(9) Uani 1 1 d . .
C19 C 0.8238(6) 0.8431(5) 0.3761(3) 0.0266(9) Uani 1 1 d . .
H19A H 0.8887 0.8526 0.4327 0.032 Uiso 1 1 calc R U
C20 C 0.9125(6) 1.0456(5) 0.3775(3) 0.0261(9) Uani 1 1 d . .
H20A H 0.9686 1.0388 0.4338 0.031 Uiso 1 1 calc R U
C21 C 0.8866(6) 1.1651(5) 0.3738(3) 0.0279(10) Uani 1 1 d . .
C22 C 1.0120(7) 1.2677(5) 0.4058(4) 0.0347(11) Uani 1 1 d . .
H22A H 1.1197 1.2605 0.4233 0.042 Uiso 1 1 calc R U
C23 C 0.9845(8) 1.3804(6) 0.4128(4) 0.0410(13) Uani 1 1 d . .
H23A H 1.0721 1.4493 0.4352 0.049 Uiso 1 1 calc R U
C24 C 0.8278(8) 1.3912(5) 0.3869(4) 0.0421(14) Uani 1 1 d . .
H24A H 0.8067 1.4676 0.3929 0.051 Uiso 1 1 calc R U
C25 C 0.7026(8) 1.2914(6) 0.3527(4) 0.0429(14) Uani 1 1 d . .
H25A H 0.5961 1.2995 0.3340 0.051 Uiso 1 1 calc R U
C26 C 0.7309(7) 1.1794(5) 0.3451(4) 0.0352(11) Uani 1 1 d . .
H26A H 0.6443 1.1115 0.3203 0.042 Uiso 1 1 calc R U
C27 C 1.3522(7) 0.8852(6) 0.2606(4) 0.0405(13) Uani 1 1 d . .
H27A H 1.4472 0.8700 0.2928 0.061 Uiso 1 1 calc R U
H27B H 1.3892 0.9626 0.2368 0.061 Uiso 1 1 calc R U
H27C H 1.3082 0.8209 0.2143 0.061 Uiso 1 1 calc R U
C28 C 1.1707(8) 0.7475(7) 0.3779(4) 0.0462(15) Uani 1 1 d . .
H28A H 1.2826 0.7426 0.3967 0.069 Uiso 1 1 calc R U
H28B H 1.1165 0.6798 0.3354 0.069 Uiso 1 1 calc R U
H28C H 1.1035 0.7443 0.4267 0.069 Uiso 1 1 calc R U
C29 C 1.3115(7) 0.9965(7) 0.4179(4) 0.0445(15) Uani 1 1 d . .
H29A H 1.4135 0.9742 0.4341 0.067 Uiso 1 1 calc R U
H29B H 1.2451 0.9952 0.4668 0.067 Uiso 1 1 calc R U
H29C H 1.3419 1.0776 0.3992 0.067 Uiso 1 1 calc R U
C30 C 1.2174(7) 1.1787(6) 0.2301(4) 0.0398(13) Uani 1 1 d . .
H30A H 1.2472 1.2304 0.1842 0.060 Uiso 1 1 calc R U
H30B H 1.3134 1.1508 0.2488 0.060 Uiso 1 1 calc R U
H30C H 1.1865 1.2244 0.2780 0.060 Uiso 1 1 calc R U
C31 C 1.1239(8) 0.9976(6) 0.0961(3) 0.0364(12) Uani 1 1 d . .
H31A H 1.1586 1.0643 0.0609 0.055 Uiso 1 1 calc R U
H31B H 1.0372 0.9317 0.0637 0.055 Uiso 1 1 calc R U
H31C H 1.2206 0.9692 0.1126 0.055 Uiso 1 1 calc R U
C32 C 0.8984(8) 1.1252(5) 0.1417(4) 0.0383(12) Uani 1 1 d . .
H32A H 0.9583 1.1792 0.1024 0.057 Uiso 1 1 calc R U
H32B H 0.8584 1.1719 0.1857 0.057 Uiso 1 1 calc R U
H32C H 0.8027 1.0651 0.1104 0.057 Uiso 1 1 calc R U

loop_
_atom_site_aniso_label
_atom_site_aniso_U_11
_atom_site_aniso_U_22
_atom_site_aniso_U_33
_atom_site_aniso_U_23
_atom_site_aniso_U_13
_atom_site_aniso_U_12
N1 0.0291(19) 0.032(2) 0.0208(19) 0.0036(17) 0.0064(15) 0.0102(17)
Co1 0.0252(3) 0.0242(3) 0.0166(3) 0.0019(2) 0.0015(2) 0.0066(2)
P1 0.0301(6) 0.0221(6) 0.0194(6) 0.0011(5) 0.0031(4) 0.0078(5)
P2 0.0273(6) 0.0399(8) 0.0226(6) 0.0037(5) -0.0001(5) 0.0127(5)
P3 0.0334(6) 0.0253(6) 0.0202(6) 0.0031(5) 0.0028(5) 0.0045(5)
C1 0.034(2) 0.027(2) 0.021(2) -0.0022(18) -0.0002(18) 0.012(2)
C2 0.039(3) 0.029(3) 0.037(3) 0.007(2) 0.009(2) 0.011(2)
C3 0.043(3) 0.038(3) 0.039(3) 0.000(3) 0.008(2) 0.015(2)
C4 0.041(3) 0.036(3) 0.040(3) -0.005(2) 0.005(2) 0.021(2)
C5 0.062(4) 0.033(3) 0.044(3) 0.006(3) 0.010(3) 0.023(3)
C6 0.052(3) 0.033(3) 0.035(3) 0.009(2) 0.016(3) 0.016(2)
C7 0.028(2) 0.031(3) 0.018(2) 0.0006(18) 0.0010(17) 0.0054(19)
C8 0.040(3) 0.032(3) 0.025(2) 0.000(2) 0.003(2) 0.011(2)
C9 0.048(3) 0.046(3) 0.022(2) 0.000(2) -0.002(2) 0.013(3)
C10 0.038(3) 0.060(4) 0.026(3) 0.011(3) -0.001(2) 0.014(3)
C11 0.031(2) 0.046(3) 0.041(3) 0.012(3) 0.006(2) 0.015(2)
C12 0.033(2) 0.034(3) 0.023(2) 0.003(2) 0.0050(19) 0.009(2)
C13 0.028(2) 0.024(2) 0.029(2) 0.0043(19) 0.0060(18) 0.0081(18)
C14 0.040(3) 0.029(3) 0.029(3) 0.001(2) 0.000(2) 0.004(2)
C15 0.036(3) 0.025(3) 0.047(3) 0.006(2) 0.006(2) 0.000(2)
C16 0.035(3) 0.038(3) 0.035(3) 0.011(2) 0.006(2) 0.006(2)
C17 0.031(2) 0.041(3) 0.028(3) 0.012(2) 0.0052(19) 0.011(2)
C18 0.028(2) 0.026(2) 0.024(2) 0.0051(18) 0.0032(18) 0.0115(18)
C19 0.031(2) 0.032(3) 0.018(2) 0.0031(18) 0.0040(17) 0.0094(19)
C20 0.031(2) 0.028(2) 0.019(2) -0.0009(18) 0.0031(17) 0.0069(19)
C21 0.037(2) 0.028(2) 0.019(2) 0.0028(18) 0.0057(18) 0.008(2)
C22 0.038(3) 0.037(3) 0.027(3) 0.002(2) 0.002(2) 0.007(2)
C23 0.051(3) 0.033(3) 0.032(3) -0.003(2) 0.006(2) 0.002(3)
C24 0.063(4) 0.022(3) 0.045(3) 0.007(2) 0.014(3) 0.017(3)
C25 0.047(3) 0.038(3) 0.049(4) 0.007(3) 0.005(3) 0.020(3)
C26 0.034(3) 0.032(3) 0.038(3) -0.001(2) 0.001(2) 0.007(2)
C27 0.033(3) 0.060(4) 0.030(3) 0.001(3) 0.002(2) 0.017(3)
C28 0.050(3) 0.056(4) 0.042(3) 0.018(3) 0.003(3) 0.028(3)
C29 0.033(3) 0.076(5) 0.024(3) 0.000(3) -0.004(2) 0.017(3)
C30 0.044(3) 0.038(3) 0.028(3) 0.000(2) 0.005(2) -0.003(2)
C31 0.048(3) 0.044(3) 0.020(2) 0.005(2) 0.007(2) 0.018(3)
C32 0.051(3) 0.034(3) 0.034(3) 0.012(2) 0.003(2) 0.017(3)

loop_
_atom_type_symbol
_atom_type_description
_atom_type_scat_dispersion_real
_atom_type_scat_dispersion_imag
_atom_type_scat_source
C C 0.0033 0.0016 'International Tables Vol C Tables 4.2.6.8 and 6.1.1.4'
H H 0.0000 0.0000 'International Tables Vol C Tables 4.2.6.8 and 6.1.1.4'
N N 0.0061 0.0033 'International Tables Vol C Tables 4.2.6.8 and 6.1.1.4'
P P 0.1023 0.0942 'International Tables Vol C Tables 4.2.6.8 and 6.1.1.4'
Co Co 0.3494 0.9721 'International Tables Vol C Tables 4.2.6.8 and 6.1.1.4'

loop_
_geom_angle_atom_site_label_1
_geom_angle_atom_site_label_2
_geom_angle_atom_site_label_3
_geom_angle
C20 N1 C19 107.1(4)
C20 N1 Co1 75.2(3)
C19 N1 Co1 70.4(3)
N1 Co1 C19 41.98(19)
N1 Co1 C20 39.97(19)
C19 Co1 C20 67.0(2)
N1 Co1 P3 118.26(14)
C19 Co1 P3 160.22(15)
C20 Co1 P3 96.73(15)
N1 Co1 P1 100.63(14)
C19 Co1 P1 85.78(16)
C20 Co1 P1 140.28(14)
P3 Co1 P1 101.85(6)
N1 Co1 P2 125.65(13)
C19 Co1 P2 94.12(14)
C20 Co1 P2 103.72(14)
P3 Co1 P2 100.94(6)
P1 Co1 P2 106.71(6)
C13 P1 C1 102.5(2)
C13 P1 C7 101.3(2)
C1 P1 C7 100.8(2)
C13 P1 Co1 102.82(17)
C1 P1 Co1 119.64(17)
C7 P1 Co1 126.08(18)
C27 P2 C29 99.9(3)
C27 P2 C28 99.5(3)
C29 P2 C28 100.2(3)
C27 P2 Co1 121.2(2)
C29 P2 Co1 116.1(2)
C28 P2 Co1 116.4(2)
C30 P3 C31 98.9(3)
C30 P3 C32 100.3(3)
C31 P3 C32 99.1(3)
C30 P3 Co1 115.9(2)
C31 P3 Co1 118.5(2)
C32 P3 Co1 120.3(2)
C2 C1 C6 117.1(5)
C2 C1 P1 120.5(4)
C6 C1 P1 122.3(4)
C3 C2 C1 121.9(5)
C2 C3 C4 119.6(6)
C5 C4 C3 119.1(5)
C4 C5 C6 121.7(6)
C5 C6 C1 120.7(5)
C8 C7 C12 118.3(4)
C8 C7 P1 124.7(4)
C12 C7 P1 116.9(4)
C9 C8 C7 121.0(5)
C10 C9 C8 120.1(5)
C9 C10 C11 120.1(5)
C10 C11 C12 120.3(5)
C7 C12 C11 120.1(5)
C14 C13 C18 119.7(5)
C14 C13 P1 127.1(4)
C18 C13 P1 113.2(4)
C15 C14 C13 120.7(5)
C14 C15 C16 119.5(5)
C17 C16 C15 119.9(5)
C16 C17 C18 120.9(5)
C17 C18 C13 119.1(5)
C17 C18 C19 123.1(5)
C13 C18 C19 117.7(4)
N1 C19 C18 114.6(4)
N1 C19 Co1 67.6(3)
C18 C19 Co1 119.0(4)
N1 C20 C21 117.8(4)
N1 C20 Co1 64.8(3)
C21 C20 Co1 132.1(4)
C22 C21 C26 117.6(5)
C22 C21 C20 120.5(5)
C26 C21 C20 121.7(5)
C21 C22 C23 121.8(5)
C24 C23 C22 119.3(6)
C25 C24 C23 120.1(5)
C24 C25 C26 120.5(6)
C25 C26 C21 120.7(5)

loop_
_geom_bond_atom_site_label_1
_geom_bond_atom_site_label_2
_geom_bond_distance
N1 C20 1.393(7)
N1 C19 1.420(6)
N1 Co1 1.963(4)
Co1 C19 2.000(5)
Co1 C20 2.096(5)
Co1 P3 2.1751(16)
Co1 P1 2.1808(17)
Co1 P2 2.2009(15)
P1 C13 1.833(5)
P1 C1 1.839(5)
P1 C7 1.851(5)
P2 C27 1.826(6)
P2 C29 1.833(6)
P2 C28 1.834(7)
P3 C30 1.828(6)
P3 C31 1.834(5)
P3 C32 1.836(6)
C1 C2 1.400(8)
C1 C6 1.410(8)
C2 C3 1.376(8)
C3 C4 1.404(9)
C4 C5 1.365(9)
C5 C6 1.371(8)
C7 C8 1.390(7)
C7 C12 1.395(7)
C8 C9 1.389(7)
C9 C10 1.370(9)
C10 C11 1.373(9)
C11 C12 1.398(8)
C13 C14 1.385(8)
C13 C18 1.396(7)
C14 C15 1.384(8)
C15 C16 1.393(9)
C16 C17 1.375(8)
C17 C18 1.393(7)
C18 C19 1.484(7)
C20 C21 1.468(7)
C21 C22 1.388(8)
C21 C26 1.405(7)
C22 C23 1.388(9)
C23 C24 1.387(9)
C24 C25 1.377(9)
C25 C26 1.382(8)
